data_1550735
loop_
_publ_author_name
'Zhou, Jiawang'
'Wu, Yilei'
'Roy, Indranil'
'Samanta, Avik'
'Stoddart, J. Fraser'
'Young, Ryan Michael'
'Wasielewski, Michael R.'

_publ_section_title
;
 Choosing Sides: Unusual Ultrafast Charge Transfer Pathways in an
 Asymmetric Electron-Accepting Cyclophane that Binds an Electron Donor
;
_journal_name_full 'Chemical Science'
_journal_paper_doi 10.1039/C8SC05514A
_journal_year 2019
_chemical_formula_moiety '4(F6 P), C46 H36 N6 S2, 2(C20 H12), 2(C2 H3 N)'
_chemical_formula_sum 'C90 H66 F24 N8 P4 S2'
_chemical_formula_weight 1903.50
_space_group_crystal_system triclinic
_space_group_IT_number 2
_space_group_name_Hall '-P 1'
_space_group_name_H-M_alt 'P -1'
_symmetry_space_group_name_Hall '-P 1'
_symmetry_space_group_name_H-M 'P -1'
_atom_sites_solution_hydrogens mixed
_atom_sites_solution_primary dual
_audit_creation_date 2017-10-19
_audit_creation_method
;
Olex2 1.2
(compiled 2017.08.10 svn.r3458 for OlexSys, GUI svn.r5381)
;
_audit_update_record
;
2018-10-09 deposited with the CCDC.    2019-03-07 downloaded from the CCDC.
;
_cell_angle_alpha 101.538(10)
_cell_angle_beta 95.067(11)
_cell_angle_gamma 104.449(10)
_cell_formula_units_Z 1
_cell_length_a 10.448(2)
_cell_length_b 10.636(2)
_cell_length_c 19.123(4)
_cell_measurement_reflns_used 6861
_cell_measurement_temperature 100(2)
_cell_measurement_theta_max 64.591
_cell_measurement_theta_min 2.384
_cell_volume 1994.7(7)
_computing_cell_refinement 'SAINT V8.38A (?, 2016)'
_computing_data_collection 'APEX2 V2014.11-0 (Bruker, 2014)'
_computing_data_reduction 'SAINT V8.38A (?, 2016)'
_computing_molecular_graphics 'Olex2 (Dolomanov et al., 2009)'
_computing_publication_material 'Olex2 (Dolomanov et al., 2009)'
_computing_structure_refinement 'ShelXL (Sheldrick, 2015)'
_computing_structure_solution 'ShelXT (Sheldrick, 2015)'
_diffrn_ambient_temperature 100.0
_diffrn_detector_area_resol_mean 8
_diffrn_measured_fraction_theta_full 0.978
_diffrn_measured_fraction_theta_max 0.978
_diffrn_measurement_device_type 'Bruker Kappa APEX CCD area detector'
_diffrn_measurement_method '\w and \f scans'
_diffrn_radiation_monochromator 'MX optics'
_diffrn_radiation_type CuK\a
_diffrn_radiation_wavelength 1.54178
_diffrn_reflns_av_R_equivalents 0.0675
_diffrn_reflns_av_unetI/netI 0.0599
_diffrn_reflns_Laue_measured_fraction_full 0.978
_diffrn_reflns_Laue_measured_fraction_max 0.978
_diffrn_reflns_limit_h_max 11
_diffrn_reflns_limit_h_min -12
_diffrn_reflns_limit_k_max 12
_diffrn_reflns_limit_k_min -11
_diffrn_reflns_limit_l_max 22
_diffrn_reflns_limit_l_min -22
_diffrn_reflns_number 16091
_diffrn_reflns_point_group_measured_fraction_full 0.978
_diffrn_reflns_point_group_measured_fraction_max 0.978
_diffrn_reflns_theta_full 65.145
_diffrn_reflns_theta_max 65.145
_diffrn_reflns_theta_min 2.384
_diffrn_source microsource
_exptl_absorpt_coefficient_mu 2.353
_exptl_absorpt_correction_T_max 0.7526
_exptl_absorpt_correction_T_min 0.5931
_exptl_absorpt_correction_type multi-scan
_exptl_absorpt_process_details
'SADABS-2016/2 (Bruker,2016/2) was used for absorption correction. wR2(int) was 0.0817 before and 0.0409 after correction. The Ratio of minimum to maximum transmission is 0.7881. The \l/2 correction factor is Not present.'
_exptl_crystal_colour purple
_exptl_crystal_density_diffrn 1.585
_exptl_crystal_description plate
_exptl_crystal_F_000 970
_exptl_crystal_recrystallization_method 'The material was recrystallised from --- by as supplied'
_exptl_crystal_size_max 0.249
_exptl_crystal_size_mid 0.055
_exptl_crystal_size_min 0.034
_refine_diff_density_max 0.412
_refine_diff_density_min -0.382
_refine_diff_density_rms 0.062
_refine_ls_extinction_method none
_refine_ls_goodness_of_fit_ref 1.105
_refine_ls_hydrogen_treatment mixed
_refine_ls_matrix_type full
_refine_ls_number_parameters 810
_refine_ls_number_reflns 6669
_refine_ls_number_restraints 887
_refine_ls_restrained_S_all 1.059
_refine_ls_R_factor_all 0.0961
_refine_ls_R_factor_gt 0.0760
_refine_ls_shift/su_max 0.002
_refine_ls_shift/su_mean 0.000
_refine_ls_structure_factor_coef Fsqd
_refine_ls_weighting_details 'w=1/[\s^2^(Fo^2^)+(0.0465P)^2^+4.5400P] where P=(Fo^2^+2Fc^2^)/3'
_refine_ls_weighting_scheme calc
_refine_ls_wR_factor_gt 0.1824
_refine_ls_wR_factor_ref 0.1943
_reflns_Friedel_coverage 0.000
_reflns_number_gt 5063
_reflns_number_total 6669
_reflns_threshold_expression 'I > 2\s(I)'
_cod_data_source_file c8sc05514a2.cif
_cod_data_source_block cx1089
_cod_original_cell_volume 1994.8(7)
_cod_database_code 1550735
_shelx_shelxl_version_number 2017/1
_shelx_space_group_comment
;
The symmetry employed for this shelxl refinement is uniquely defined
by the following loop, which should always be used as a source of
symmetry information in preference to the above space-group names.
They are only intended as comments.
;
_shelx_estimated_absorpt_t_max 0.924
_shelx_estimated_absorpt_t_min 0.592
_olex2_refinement_description
;
1. Fixed Uiso
 At 1.2 times of:
  All C(H) groups, All C(H,H) groups
 At 1.5 times of:
  All C(H,H,H) groups
2. Restrained distances
 C1-H1B = C1-H1A
 0.99 with sigma of 0.02
 C1A-H1AB
 0.99 with sigma of 0.02
 H1AB-H1AA
 1.6 with sigma of 0.02
 N1-C8 \\sim N1AA_$1-C8A_$1 \\sim N4A_$1-C1A_$1 \\sim N4-C1
 with sigma of 0.001
 N2-C14 \\sim N2-C15 \\sim N3-C17 \\sim N3-C16
 with sigma of 0.001
 S2-C14 \\sim S2-C17 \\sim S1-C15 \\sim S1-C16
 with sigma of 0.001
 N0AA-C17 \\sim N3-C17 \\sim N3-C16 \\sim N1A-C16 \\sim N1A-C15 \\sim N2-C15
\\sim N2-C14
 with sigma of 0.01
 S2A-C14 \\sim S2A-C15 \\sim S1-C15 \\sim S1-C16 \\sim S3A-C16 \\sim S3A-C17
\\sim S2-C14 \\sim S2-C17
 with sigma of 0.01
3. Rigid body (RIGU) restrains
 All non-hydrogen atoms
 with sigma for 1-2 distances of 0.004 and sigma for 1-3 distances of 0.004
4. Others
 Sof(S2A)=Sof(N0AA)=Sof(N1A)=Sof(S3A)=0.5*(1-FVAR(2))
 Sof(S1)=Sof(S2)=Sof(N2)=Sof(N3)=0.5*FVAR(2)
 Fixed Sof: N1(0.5) N4(0.5) C16(0.5) C19(0.5) H19(0.5) C5(0.5) C4(0.5) H4(0.5)
 C3(0.5) H3(0.5) C2(0.5) C7(0.5) H7(0.5) C6(0.5) H6(0.5) C11(0.5) C22(0.5)
 H22(0.5) C10(0.5) H10(0.5) C14(0.5) C9(0.5) H9(0.5) C12(0.5) H12(0.5) C18(0.5)
 C20(0.5) H20(0.5) C13(0.5) H13(0.5) C15(0.5) C17(0.5) C8(0.5) H8A(0.5)
 H8B(0.5) C21(0.5) H21(0.5) C23(0.5) C28(0.5) H28(0.5) C27(0.5) H27(0.5)
 C26(0.5) C25(0.5) H25(0.5) C24(0.5) H24(0.5) C11A(0.5) C10A(0.5) H10A(0.5)
 C9A(0.5) H9A(0.5) N1AA(0.5) C13A(0.5) H13A(0.5) C12A(0.5) H12A(0.5) C8A(0.5)
 H8AA(0.5) H8AB(0.5) C5A(0.5) C4A(0.5) H4A(0.5) C3A(0.5) H3A(0.5) C2A(0.5)
 C7A(0.5) H7A(0.5) C6A(0.5) H6A(0.5) C18A(0.5) C22A(0.5) H22A(0.5) C21A(0.5)
 H21A(0.5) N4A(0.5) C20A(0.5) H20A(0.5) C19A(0.5) H19A(0.5) C1(0.5) C1A(0.5)
 H1A(0.5) H1B(0.5) H1AA(0.5) H1AB(0.5)
5.a Everything fixed:
 H1AA
5.b Secondary CH2 refined with riding coordinates:
 C8(H8A,H8B), C8A(H8AA,H8AB)
5.c Aromatic/amide H refined with riding coordinates:
 C36(H36), C30(H30), C41(H41), C37(H37), C40(H40), C46(H46), C32(H32),
 C48(H48), C31(H31), C38(H38), C42(H42), C47(H47), C19(H19), C4(H4), C3(H3),
 C7(H7), C6(H6), C22(H22), C10(H10), C9(H9), C12(H12), C20(H20), C13(H13),
 C21(H21), C28(H28), C27(H27), C25(H25), C24(H24), C10A(H10A), C9A(H9A),
 C13A(H13A), C12A(H12A), C4A(H4A), C3A(H3A), C7A(H7A), C6A(H6A), C22A(H22A),
 C21A(H21A), C20A(H20A), C19A(H19A)
5.d Fitted hexagon refined as free rotating group:
 C5(C4,C3,C2,C7,C6), C23(C28,C27,C26,C25,C24), C11A(C10A,C9A,N1AA,C13A,C12A),
 C5A(C4A,C3A,C2A,C7A,C6A), C18A(C22A,C21A,N4A,C20A,C19A)
5.e Idealised Me refined as rotating group:
 C50(H50A,H50B,H50C)
;
_olex2_date_sample_data_collection 2017-10-18
_olex2_date_sample_submission 2017-10-17
_olex2_diffrn_ambient_temperature_device 'Oxford Cryosystems'
_olex2_exptl_crystal_mounting_method 'The crystal was mounted on a MITIGEN holder in Paratone oil'
_olex2_submission_original_sample_id cx1089
_olex2_submission_special_instructions 'No special instructions were received'

loop_
_space_group_symop_operation_xyz
'x, y, z'
'-x, -y, -z'

loop_
_atom_site_label
_atom_site_type_symbol
_atom_site_fract_x
_atom_site_fract_y
_atom_site_fract_z
_atom_site_U_iso_or_equiv
_atom_site_adp_type
_atom_site_occupancy
_atom_site_site_symmetry_order
_atom_site_calc_flag
_atom_site_refinement_flags_posn
_atom_site_refinement_flags_adp
_atom_site_refinement_flags_occupancy
_atom_site_disorder_assembly
_atom_site_disorder_group
P1 P 0.67743(13) 0.00467(13) 0.89957(7) 0.0496(3) Uani 1 1 d . U . . .
P2 P 0.50299(13) 0.43977(17) 0.79262(7) 0.0599(4) Uani 1 1 d . U . . .
S1 S 1.1210(3) 0.2058(3) 0.56891(14) 0.0340(8) Uani 0.394(3) 1 d D U P A 1
S2 S 0.8026(4) 0.1071(4) 0.40644(16) 0.0413(9) Uani 0.394(3) 1 d D U P A 1
F4 F 0.6452(3) 0.0232(3) 0.98062(15) 0.0584(7) Uani 1 1 d . U . . .
F8 F 0.6151(2) 0.3702(3) 0.76720(15) 0.0568(7) Uani 1 1 d . U . . .
F3 F 0.8348(3) 0.0569(3) 0.92930(17) 0.0652(8) Uani 1 1 d . U . . .
F1 F 0.6753(3) 0.1541(3) 0.90016(18) 0.0659(8) Uani 1 1 d . U . . .
F5 F 0.5231(3) -0.0470(4) 0.86878(18) 0.0778(10) Uani 1 1 d . U . . .
F6 F 0.7155(3) -0.0105(3) 0.81879(16) 0.0710(9) Uani 1 1 d . U . . .
F2 F 0.6834(3) -0.1437(3) 0.89769(17) 0.0694(9) Uani 1 1 d . U . . .
F12 F 0.5684(3) 0.4679(4) 0.87446(15) 0.0791(10) Uani 1 1 d . U . . .
F7 F 0.3884(3) 0.5071(4) 0.81751(17) 0.0851(11) Uani 1 1 d . U . . .
F10 F 0.4357(3) 0.4100(4) 0.70976(16) 0.0856(12) Uani 1 1 d . U . . .
F11 F 0.5939(4) 0.5770(4) 0.78542(19) 0.0837(10) Uani 1 1 d . U . . .
F9 F 0.4098(3) 0.2972(4) 0.7979(2) 0.0901(11) Uani 1 1 d . U . . .
C33 C 0.8729(5) 0.4744(4) 0.5258(3) 0.0444(10) Uani 1 1 d . U . . .
C34 C 0.9927(5) 0.5163(4) 0.5756(2) 0.0421(10) Uani 1 1 d . U . . .
C35 C 1.1208(5) 0.5419(4) 0.5521(3) 0.0433(10) Uani 1 1 d . U . . .
C29 C 0.9853(5) 0.5327(5) 0.6517(3) 0.0506(11) Uani 1 1 d . U . . .
C43 C 0.5073(4) -0.0493(5) 0.4250(3) 0.0544(12) Uani 1 1 d . U . . .
C50 C 0.5093(5) 0.7090(5) -0.0005(3) 0.0546(13) Uani 1 1 d . U . . .
H50A H 0.506018 0.651712 -0.047982 0.082 Uiso 1 1 calc GR . . . .
H50B H 0.478191 0.786386 -0.006435 0.082 Uiso 1 1 calc GR . . . .
H50C H 0.451707 0.658540 0.027976 0.082 Uiso 1 1 calc GR . . . .
C44 C 0.4758(4) 0.0737(5) 0.4474(3) 0.0557(12) Uani 1 1 d . U . . .
N2 N 1.0625(11) 0.156(2) 0.4199(3) 0.037(3) Uani 0.394(3) 1 d D U P A 1
C39 C 0.4516(5) 0.1491(6) 0.3949(3) 0.0597(13) Uani 1 1 d . U . . .
C45 C 0.4662(4) 0.1245(5) 0.5213(3) 0.0552(13) Uani 1 1 d . U . . .
C36 C 1.2333(5) 0.5786(5) 0.6035(3) 0.0548(12) Uani 1 1 d . U . . .
H36 H 1.318786 0.593910 0.588216 0.066 Uiso 1 1 calc R . . . .
C49 C 0.6457(5) 0.7541(6) 0.0366(3) 0.0590(14) Uani 1 1 d . U . . .
C30 C 0.8581(6) 0.5057(5) 0.6747(3) 0.0587(13) Uani 1 1 d . U . . .
H30 H 0.852034 0.518424 0.724766 0.070 Uiso 1 1 calc R . . . .
N1 N 0.9555(10) 0.1124(10) 0.1489(5) 0.047(2) Uani 0.5 1 d D U P A 1
C41 C 0.4876(5) -0.0216(6) 0.3016(3) 0.0653(14) Uani 1 1 d . U . . .
H41 H 0.490270 -0.055706 0.252078 0.078 Uiso 1 1 calc R . . . .
C37 C 1.2253(6) 0.5939(5) 0.6773(3) 0.0606(13) Uani 1 1 d . U . . .
H37 H 1.304655 0.619469 0.711089 0.073 Uiso 1 1 calc R . . . .
N4 N 0.9805(9) 0.2826(10) 0.8292(5) 0.037(2) Uani 0.5 1 d D U P A 1
C40 C 0.4616(5) 0.0987(6) 0.3227(3) 0.0673(15) Uani 1 1 d . U . . .
H40 H 0.450070 0.148948 0.287885 0.081 Uiso 1 1 calc R . . . .
C46 C 0.4292(5) 0.2422(6) 0.5401(3) 0.0636(14) Uani 1 1 d . U . . .
H46 H 0.419876 0.275009 0.588826 0.076 Uiso 1 1 calc R . . . .
C32 C 0.7525(5) 0.4449(5) 0.5526(3) 0.0589(13) Uani 1 1 d . U . . .
H32 H 0.671981 0.411720 0.519495 0.071 Uiso 1 1 calc R . . . .
C16 C 0.9720(5) 0.1849(11) 0.6007(4) 0.034(2) Uani 0.5 1 d D U P A 1
C48 C 0.4171(5) 0.2686(6) 0.4175(4) 0.0690(15) Uani 1 1 d . U . . .
H48 H 0.401669 0.318932 0.383349 0.083 Uiso 1 1 calc R . . . .
C31 C 0.7449(6) 0.4619(6) 0.6260(3) 0.0655(14) Uani 1 1 d . U . . .
H31 H 0.660166 0.442796 0.642041 0.079 Uiso 1 1 calc R . . . .
C38 C 1.1045(6) 0.5724(5) 0.7006(3) 0.0583(13) Uani 1 1 d . U . . .
H38 H 1.100353 0.584316 0.750804 0.070 Uiso 1 1 calc R . . . .
N5 N 0.7521(5) 0.7906(6) 0.0645(3) 0.0859(17) Uani 1 1 d . U . . .
C42 C 0.5105(5) -0.0957(6) 0.3520(3) 0.0625(14) Uani 1 1 d . U . . .
H42 H 0.528511 -0.179194 0.335964 0.075 Uiso 1 1 calc R . . . .
C47 C 0.4056(5) 0.3133(6) 0.4885(4) 0.0697(15) Uani 1 1 d . U . . .
H47 H 0.381180 0.393831 0.502847 0.084 Uiso 1 1 calc R . . . .
N3 N 0.8590(11) 0.150(2) 0.5531(3) 0.040(3) Uani 0.394(3) 1 d D U P A 1
C19 C 1.0920(11) 0.2412(13) 0.7278(7) 0.036(2) Uani 0.5 1 d . U P A 1
H19 H 1.171847 0.235352 0.708844 0.043 Uiso 0.5 1 calc R . P A 1
C5 C 0.9734(11) 0.2843(8) 0.0799(6) 0.046(3) Uani 0.5 1 d . U P A 1
C4 C 1.0985(9) 0.3763(9) 0.0935(6) 0.040(3) Uani 0.5 1 d G U P A 1
H4 H 1.176813 0.346240 0.093164 0.049 Uiso 0.5 1 calc R . P A 1
C3 C 1.1089(8) 0.5121(8) 0.1077(6) 0.044(3) Uani 0.5 1 d G U P A 1
H3 H 1.194437 0.574910 0.117060 0.053 Uiso 0.5 1 calc R . P A 1
C2 C 0.9943(10) 0.5560(9) 0.1082(5) 0.034(3) Uani 0.5 1 d G U P A 1
C7 C 0.8692(9) 0.4641(12) 0.0946(7) 0.039(3) Uani 0.5 1 d G U P A 1
H7 H 0.790881 0.494124 0.094927 0.046 Uiso 0.5 1 calc R . P A 1
C6 C 0.8588(9) 0.3283(11) 0.0804(8) 0.042(3) Uani 0.5 1 d G U P A 1
H6 H 0.773253 0.265453 0.071031 0.051 Uiso 0.5 1 calc R . P A 1
C11 C 0.9530(12) 0.1153(13) 0.2932(6) 0.042(2) Uani 0.5 1 d . U P A 1
C22 C 0.8578(10) 0.2080(13) 0.7105(6) 0.035(3) Uani 0.5 1 d . U P A 1
H22 H 0.774308 0.179581 0.679932 0.043 Uiso 0.5 1 calc R . P A 1
C10 C 1.0702(11) 0.1404(13) 0.2652(7) 0.042(3) Uani 0.5 1 d . U P A 1
H10 H 1.152377 0.157440 0.295808 0.050 Uiso 0.5 1 calc R . P A 1
C14 C 0.9493(6) 0.1221(11) 0.3726(4) 0.038(2) Uani 0.5 1 d D U P A 1
C9 C 1.0709(14) 0.1413(17) 0.1931(6) 0.047(3) Uani 0.5 1 d . U P A 1
H9 H 1.153282 0.162473 0.174779 0.056 Uiso 0.5 1 calc R . P A 1
C12 C 0.8331(11) 0.0742(13) 0.2463(7) 0.043(3) Uani 0.5 1 d . U P A 1
H12 H 0.750192 0.044863 0.262963 0.052 Uiso 0.5 1 calc R . P A 1
C18 C 0.9726(9) 0.2121(11) 0.6816(5) 0.035(2) Uani 0.5 1 d . U P A 1
C20 C 1.0937(10) 0.2779(11) 0.7999(5) 0.038(2) Uani 0.5 1 d . U P A 1
H20 H 1.176304 0.300974 0.830954 0.046 Uiso 0.5 1 calc R . P A 1
C13 C 0.8385(12) 0.0776(11) 0.1742(6) 0.043(2) Uani 0.5 1 d . U P A 1
H13 H 0.757407 0.054821 0.141864 0.052 Uiso 0.5 1 calc R . P A 1
C15 C 1.0270(7) 0.1668(10) 0.4864(3) 0.0359(19) Uani 0.5 1 d D U P A 1
C17 C 0.8995(7) 0.1413(10) 0.4877(3) 0.041(2) Uani 0.5 1 d D U P A 1
C8 C 0.9594(13) 0.1388(13) 0.0752(5) 0.049(3) Uani 0.5 1 d D U P A 1
H8A H 0.876193 0.084479 0.043019 0.059 Uiso 0.5 1 calc R . P A 1
H8B H 1.035794 0.113789 0.054768 0.059 Uiso 0.5 1 calc R . P A 1
C21 C 0.8625(10) 0.2450(11) 0.7843(5) 0.038(2) Uani 0.5 1 d . U P A 1
H21 H 0.782055 0.244271 0.804053 0.046 Uiso 0.5 1 calc R . P A 1
C23 C 0.9534(7) 0.1330(10) 0.4089(3) 0.043(2) Uani 0.5 1 d . U P B 2
C28 C 0.8393(6) 0.1372(9) 0.4406(4) 0.051(3) Uani 0.5 1 d G U P B 2
H28 H 0.757362 0.127134 0.411441 0.061 Uiso 0.5 1 calc R . P B 2
C27 C 0.8452(5) 0.1562(8) 0.5150(4) 0.048(3) Uani 0.5 1 d G U P B 2
H27 H 0.767308 0.159076 0.536690 0.058 Uiso 0.5 1 calc R . P B 2
C26 C 0.9652(6) 0.1709(8) 0.5577(3) 0.041(2) Uani 0.5 1 d G U P B 2
C25 C 1.0792(5) 0.1667(9) 0.5261(4) 0.049(2) Uani 0.5 1 d G U P B 2
H25 H 1.161201 0.176782 0.555257 0.059 Uiso 0.5 1 calc R . P B 2
C24 C 1.0733(6) 0.1477(10) 0.4517(4) 0.050(3) Uani 0.5 1 d G U P B 2
H24 H 1.151258 0.144840 0.430009 0.060 Uiso 0.5 1 calc R . P B 2
C11A C 0.9514(6) 0.1117(7) 0.3272(4) 0.041(3) Uani 0.5 1 d . U P B 2
C10A C 1.0674(5) 0.1511(9) 0.2974(4) 0.049(3) Uani 0.5 1 d G U P B 2
H10A H 1.151697 0.181587 0.327360 0.059 Uiso 0.5 1 calc R . P B 2
C9A C 1.0601(6) 0.1459(9) 0.2239(4) 0.045(3) Uani 0.5 1 d G U P B 2
H9A H 1.139391 0.172799 0.203627 0.054 Uiso 0.5 1 calc R . P B 2
N1AA N 0.9367(6) 0.1012(7) 0.1802(4) 0.043(2) Uani 0.5 1 d DG U P B 2
C13A C 0.8207(6) 0.0618(8) 0.2099(4) 0.055(4) Uani 0.5 1 d G U P B 2
H13A H 0.736400 0.031321 0.179974 0.066 Uiso 0.5 1 calc R . P B 2
C12A C 0.8280(6) 0.0670(7) 0.2834(4) 0.052(3) Uani 0.5 1 d G U P B 2
H12A H 0.748703 0.040108 0.303708 0.063 Uiso 0.5 1 calc R . P B 2
C8A C 0.9332(13) 0.1013(12) 0.1019(7) 0.047(3) Uani 0.5 1 d D U P B 2
H8AA H 1.005887 0.066662 0.082802 0.056 Uiso 0.5 1 calc R . P B 2
H8AB H 0.846912 0.042828 0.074522 0.056 Uiso 0.5 1 calc R . P B 2
C5A C 0.9501(11) 0.2407(9) 0.0931(7) 0.043(3) Uani 0.5 1 d . U P B 2
C4A C 1.0781(10) 0.3198(9) 0.0936(6) 0.049(3) Uani 0.5 1 d G U P B 2
H4A H 1.152180 0.283360 0.096456 0.059 Uiso 0.5 1 calc R . P B 2
C3A C 1.0979(9) 0.4524(9) 0.0899(6) 0.041(3) Uani 0.5 1 d G U P B 2
H3A H 1.185450 0.506462 0.090204 0.050 Uiso 0.5 1 calc R . P B 2
C2A C 0.9896(12) 0.5057(8) 0.0856(5) 0.042(3) Uani 0.5 1 d G U P B 2
C7A C 0.8615(10) 0.4265(13) 0.0851(8) 0.048(4) Uani 0.5 1 d G U P B 2
H7A H 0.787480 0.462998 0.082226 0.058 Uiso 0.5 1 calc R . P B 2
C6A C 0.8417(9) 0.2940(13) 0.0888(9) 0.047(4) Uani 0.5 1 d G U P B 2
H6A H 0.754207 0.239896 0.088478 0.057 Uiso 0.5 1 calc R . P B 2
C18A C 0.9724(5) 0.1963(5) 0.6397(3) 0.033(2) Uani 0.5 1 d . U P B 2
C22A C 0.8553(4) 0.1763(7) 0.6704(3) 0.046(3) Uani 0.5 1 d G U P B 2
H22A H 0.771173 0.143592 0.640325 0.055 Uiso 0.5 1 calc R . P B 2
C21A C 0.8614(4) 0.2042(8) 0.7450(4) 0.039(3) Uani 0.5 1 d G U P B 2
H21A H 0.781384 0.190481 0.765899 0.047 Uiso 0.5 1 calc R . P B 2
N4A N 0.9846(5) 0.2520(6) 0.7889(3) 0.043(2) Uani 0.5 1 d DG U P B 2
C20A C 1.1017(4) 0.2720(7) 0.7583(4) 0.047(4) Uani 0.5 1 d G U P B 2
H20A H 1.185836 0.304757 0.788287 0.056 Uiso 0.5 1 calc R . P B 2
C19A C 1.0956(4) 0.2442(7) 0.6837(4) 0.048(2) Uani 0.5 1 d G U P B 2
H19A H 1.175628 0.257869 0.662713 0.057 Uiso 0.5 1 calc R . P B 2
C1 C 0.9892(12) 0.3479(13) 0.9069(5) 0.045(3) Uani 0.5 1 d D U P A 1
C1A C 0.9919(11) 0.2958(13) 0.8688(8) 0.045(3) Uani 0.5 1 d D U P B 2
H1A H 1.067(5) 0.331(8) 0.932(4) 0.023(19) Uiso 0.5 1 d D . P C 1
H1B H 0.908(4) 0.306(6) 0.927(3) 0.017(18) Uiso 0.5 1 d D . P D 1
H1AA H 0.904900 0.226100 0.870200 0.050 Uiso 0.5 1 d D . P E 2
H1AB H 1.065(2) 0.268(7) 0.891(5) 0.05(3) Uiso 0.5 1 d D . P F 2
S2A S 1.1094(11) 0.159(3) 0.4154(4) 0.041(3) Uani 0.106(3) 1 d D U P A 1
N0AA N 0.862(6) 0.101(6) 0.4155(7) 0.054(8) Uani 0.106(3) 1 d D U P A 1
N1A N 1.0685(18) 0.193(6) 0.5580(6) 0.041(10) Uani 0.106(3) 1 d D U P A 1
S3A S 0.8121(10) 0.142(3) 0.5564(5) 0.051(4) Uani 0.106(3) 1 d D U P A 1

loop_
_atom_site_aniso_label
_atom_site_aniso_U_11
_atom_site_aniso_U_22
_atom_site_aniso_U_33
_atom_site_aniso_U_23
_atom_site_aniso_U_13
_atom_site_aniso_U_12
P1 0.0516(7) 0.0503(7) 0.0515(8) 0.0116(6) 0.0130(6) 0.0205(6)
P2 0.0444(7) 0.0982(12) 0.0403(7) 0.0021(7) 0.0038(5) 0.0369(8)
S1 0.0340(17) 0.0405(19) 0.0297(14) 0.0081(13) 0.0042(12) 0.0144(15)
S2 0.0376(19) 0.048(2) 0.0368(17) 0.0104(16) -0.0019(14) 0.0121(16)
F4 0.0597(17) 0.0684(19) 0.0539(17) 0.0133(14) 0.0181(13) 0.0271(15)
F8 0.0394(14) 0.080(2) 0.0524(16) 0.0058(14) 0.0073(12) 0.0268(14)
F3 0.0484(16) 0.076(2) 0.076(2) 0.0124(16) 0.0165(14) 0.0270(15)
F1 0.0639(18) 0.0601(18) 0.093(2) 0.0330(17) 0.0347(17) 0.0313(15)
F5 0.0563(18) 0.099(3) 0.072(2) 0.0180(19) 0.0042(16) 0.0139(17)
F6 0.081(2) 0.088(2) 0.0556(18) 0.0193(16) 0.0232(16) 0.0372(18)
F2 0.092(2) 0.0481(17) 0.074(2) 0.0140(15) 0.0237(18) 0.0265(16)
F12 0.0594(19) 0.140(3) 0.0436(17) 0.0064(18) 0.0043(14) 0.051(2)
F7 0.064(2) 0.147(3) 0.0525(18) -0.0034(19) 0.0064(15) 0.065(2)
F10 0.081(2) 0.141(3) 0.0422(17) -0.0080(18) -0.0080(15) 0.071(2)
F11 0.091(2) 0.090(2) 0.080(2) 0.0088(19) 0.0186(19) 0.047(2)
F9 0.0438(18) 0.117(3) 0.108(3) 0.023(2) 0.0169(18) 0.0206(18)
C33 0.049(2) 0.038(2) 0.049(3) 0.016(2) 0.007(2) 0.011(2)
C34 0.056(3) 0.033(2) 0.040(2) 0.0152(19) 0.0040(19) 0.013(2)
C35 0.049(2) 0.035(2) 0.047(3) 0.016(2) 0.0010(19) 0.011(2)
C29 0.071(3) 0.040(3) 0.043(2) 0.015(2) 0.004(2) 0.016(2)
C43 0.025(2) 0.063(3) 0.061(3) 0.000(3) 0.005(2) -0.001(2)
C50 0.045(3) 0.062(3) 0.060(3) 0.012(3) 0.010(2) 0.022(2)
C44 0.025(2) 0.064(3) 0.064(3) 0.000(2) 0.000(2) 0.000(2)
N2 0.047(5) 0.039(7) 0.030(4) 0.005(5) 0.023(3) 0.016(7)
C39 0.031(2) 0.066(3) 0.067(3) 0.003(3) 0.000(2) -0.003(2)
C45 0.026(2) 0.061(3) 0.066(3) 0.003(3) 0.007(2) -0.001(2)
C36 0.056(3) 0.047(3) 0.061(3) 0.015(2) -0.001(2) 0.016(2)
C49 0.054(3) 0.066(3) 0.068(4) 0.024(3) 0.006(3) 0.031(3)
C30 0.082(3) 0.049(3) 0.050(3) 0.020(2) 0.021(2) 0.016(3)
N1 0.060(5) 0.064(6) 0.024(6) -0.005(5) 0.011(4) 0.041(4)
C41 0.039(3) 0.084(4) 0.058(3) -0.001(3) 0.005(2) 0.004(3)
C37 0.071(3) 0.053(3) 0.054(3) 0.010(3) -0.013(3) 0.020(3)
N4 0.034(4) 0.048(5) 0.031(5) 0.014(5) -0.001(4) 0.014(4)
C40 0.039(3) 0.081(4) 0.068(3) 0.006(3) -0.002(2) 0.002(3)
C46 0.034(3) 0.072(3) 0.072(4) 0.002(3) 0.008(2) 0.004(2)
C32 0.055(3) 0.061(3) 0.063(3) 0.024(3) 0.011(2) 0.011(3)
C16 0.035(4) 0.031(5) 0.043(5) 0.018(6) 0.014(4) 0.012(4)
C48 0.041(3) 0.075(4) 0.083(4) 0.007(3) 0.000(3) 0.013(3)
C31 0.062(3) 0.071(4) 0.069(3) 0.030(3) 0.021(3) 0.014(3)
C38 0.084(3) 0.045(3) 0.043(3) 0.010(2) -0.001(2) 0.015(3)
N5 0.064(3) 0.100(4) 0.101(4) 0.036(3) -0.013(3) 0.034(3)
C42 0.038(3) 0.074(4) 0.060(3) -0.004(3) 0.002(2) 0.004(3)
C47 0.042(3) 0.070(4) 0.089(4) 0.005(3) 0.002(3) 0.013(3)
N3 0.038(5) 0.058(7) 0.046(5) 0.032(6) 0.033(3) 0.026(8)
C19 0.025(4) 0.034(6) 0.048(6) 0.011(6) 0.001(4) 0.006(4)
C5 0.052(6) 0.058(6) 0.034(7) 0.009(5) 0.010(5) 0.026(5)
C4 0.040(5) 0.073(8) 0.026(5) 0.023(6) 0.014(4) 0.035(5)
C3 0.032(5) 0.067(7) 0.042(8) 0.023(7) 0.009(5) 0.021(5)
C2 0.029(4) 0.056(7) 0.024(6) 0.019(6) 0.004(4) 0.017(5)
C7 0.033(5) 0.062(7) 0.026(6) 0.014(5) 0.001(5) 0.021(4)
C6 0.034(5) 0.063(8) 0.029(6) 0.007(7) 0.003(5) 0.016(5)
C11 0.049(5) 0.037(5) 0.047(5) 0.024(5) 0.002(4) 0.017(4)
C22 0.023(4) 0.059(6) 0.029(6) 0.026(5) 0.003(4) 0.008(4)
C10 0.042(5) 0.055(7) 0.037(7) 0.025(7) -0.003(5) 0.022(5)
C14 0.041(4) 0.032(5) 0.042(5) 0.005(7) 0.008(4) 0.015(4)
C9 0.060(6) 0.062(7) 0.029(6) 0.006(6) 0.006(4) 0.040(5)
C12 0.035(5) 0.049(6) 0.046(7) 0.016(6) -0.001(5) 0.012(4)
C18 0.038(5) 0.036(5) 0.035(4) 0.011(5) 0.012(3) 0.012(4)
C20 0.032(5) 0.042(5) 0.046(5) 0.014(5) 0.003(4) 0.019(4)
C13 0.046(5) 0.038(6) 0.038(5) -0.004(5) -0.001(5) 0.011(5)
C15 0.036(4) 0.039(5) 0.031(4) 0.001(4) 0.006(3) 0.012(4)
C17 0.038(4) 0.051(6) 0.041(4) 0.015(4) 0.010(3) 0.023(4)
C8 0.064(7) 0.067(7) 0.026(5) 0.006(5) 0.010(5) 0.037(6)
C21 0.032(4) 0.058(7) 0.030(5) 0.018(5) 0.003(4) 0.016(4)
C23 0.039(5) 0.032(5) 0.058(6) 0.010(6) 0.005(4) 0.011(4)
C28 0.039(6) 0.055(8) 0.064(6) 0.014(7) 0.017(5) 0.021(6)
C27 0.043(5) 0.039(6) 0.058(5) 0.000(6) -0.012(5) 0.020(5)
C26 0.039(5) 0.036(5) 0.049(5) 0.014(5) 0.006(4) 0.012(4)
C25 0.038(5) 0.059(7) 0.055(6) 0.019(7) 0.013(5) 0.016(5)
C24 0.047(6) 0.047(7) 0.053(6) 0.008(7) -0.009(5) 0.015(5)
C11A 0.031(4) 0.034(6) 0.068(7) 0.029(9) 0.008(5) 0.013(4)
C10A 0.040(5) 0.067(8) 0.044(7) 0.015(6) 0.001(5) 0.020(5)
C9A 0.044(5) 0.058(7) 0.044(8) 0.013(9) 0.007(6) 0.032(5)
N1AA 0.050(5) 0.050(5) 0.034(6) 0.004(4) 0.014(4) 0.021(4)
C13A 0.041(6) 0.072(9) 0.055(8) 0.023(9) 0.010(6) 0.013(5)
C12A 0.046(5) 0.059(7) 0.057(6) 0.025(6) 0.012(5) 0.013(5)
C8A 0.055(6) 0.056(6) 0.035(7) 0.004(5) 0.015(6) 0.025(5)
C5A 0.044(5) 0.061(7) 0.029(6) 0.009(5) 0.011(4) 0.024(5)
C4A 0.046(6) 0.061(7) 0.049(7) 0.017(6) 0.008(5) 0.025(6)
C3A 0.034(5) 0.063(8) 0.033(7) 0.020(7) 0.009(4) 0.018(6)
C2A 0.054(6) 0.050(7) 0.024(7) 0.004(5) 0.005(5) 0.022(5)
C7A 0.037(5) 0.067(8) 0.042(8) 0.003(7) 0.000(5) 0.025(5)
C6A 0.039(6) 0.059(7) 0.038(8) -0.004(6) 0.002(5) 0.016(5)
C18A 0.022(4) 0.027(5) 0.054(6) 0.013(8) 0.011(4) 0.009(3)
C22A 0.032(5) 0.065(7) 0.040(6) 0.019(5) -0.001(4) 0.006(4)
C21A 0.028(4) 0.054(7) 0.034(7) 0.016(7) 0.003(5) 0.006(4)
N4A 0.038(5) 0.040(5) 0.048(5) 0.011(4) -0.005(4) 0.010(3)
C20A 0.028(5) 0.046(9) 0.060(7) 0.007(8) -0.004(6) 0.006(5)
C19A 0.029(4) 0.046(6) 0.062(6) 0.004(5) 0.005(4) 0.008(4)
C1 0.047(6) 0.071(9) 0.024(5) 0.023(5) 0.005(5) 0.022(6)
C1A 0.035(5) 0.054(8) 0.046(7) 0.021(8) -0.005(7) 0.010(5)
S2A 0.046(5) 0.040(7) 0.040(5) 0.004(5) 0.026(4) 0.016(7)
N0AA 0.041(5) 0.08(3) 0.042(6) 0.017(10) 0.001(4) 0.025(9)
N1A 0.034(3) 0.06(3) 0.032(5) 0.009(10) 0.004(2) 0.015(4)
S3A 0.039(5) 0.079(10) 0.053(6) 0.031(7) 0.034(4) 0.027(8)

loop_
_atom_type_symbol
_atom_type_description
_atom_type_scat_dispersion_real
_atom_type_scat_dispersion_imag
_atom_type_scat_source
C C 0.0181 0.0091 'International Tables Vol C Tables 4.2.6.8 and 6.1.1.4'
H H 0.0000 0.0000 'International Tables Vol C Tables 4.2.6.8 and 6.1.1.4'
F F 0.0727 0.0534 'International Tables Vol C Tables 4.2.6.8 and 6.1.1.4'
N N 0.0311 0.0180 'International Tables Vol C Tables 4.2.6.8 and 6.1.1.4'
P P 0.2955 0.4335 'International Tables Vol C Tables 4.2.6.8 and 6.1.1.4'
S S 0.3331 0.5567 'International Tables Vol C Tables 4.2.6.8 and 6.1.1.4'

loop_
_geom_angle_atom_site_label_1
_geom_angle_atom_site_label_2
_geom_angle_atom_site_label_3
_geom_angle
_geom_angle_site_symmetry_1
_geom_angle_site_symmetry_3
F4 P1 F3 90.01(17) . .
F4 P1 F6 177.88(19) . .
F3 P1 F6 87.98(18) . .
F1 P1 F4 90.36(17) . .
F1 P1 F3 89.51(17) . .
F1 P1 F6 88.96(17) . .
F5 P1 F4 91.08(18) . .
F5 P1 F3 178.91(19) . .
F5 P1 F1 90.43(19) . .
F5 P1 F6 90.93(18) . .
F5 P1 F2 90.7(2) . .
F2 P1 F4 90.97(17) . .
F2 P1 F3 89.36(18) . .
F2 P1 F1 178.25(18) . .
F2 P1 F6 89.67(18) . .
F8 P2 F7 179.0(2) . .
F8 P2 F10 89.72(16) . .
F8 P2 F9 89.77(18) . .
F12 P2 F8 90.34(16) . .
F12 P2 F7 90.18(17) . .
F12 P2 F10 179.5(3) . .
F12 P2 F9 90.7(2) . .
F7 P2 F10 89.75(17) . .
F7 P2 F9 89.3(2) . .
F10 P2 F9 88.8(2) . .
F11 P2 F8 89.42(18) . .
F11 P2 F12 90.5(2) . .
F11 P2 F7 91.5(2) . .
F11 P2 F10 90.0(2) . .
F11 P2 F9 178.5(2) . .
C15 S1 C16 84.8(4) . .
N1A S1 C16 42.4(7) . .
N1A S1 C15 42.4(7) . .
C17 S2 C14 84.7(4) . .
C34 C33 C35 119.9(4) . 2_766
C32 C33 C34 118.0(5) . .
C32 C33 C35 122.1(4) . 2_766
C33 C34 C35 121.5(4) . .
C33 C34 C29 119.4(4) . .
C35 C34 C29 119.1(4) . .
C34 C35 C33 118.6(4) . 2_766
C36 C35 C33 123.0(5) . 2_766
C36 C35 C34 118.3(5) . .
C30 C29 C34 118.9(5) . .
C38 C29 C34 119.0(5) . .
C38 C29 C30 122.1(5) . .
C44 C43 C45 119.7(5) . 2_656
C42 C43 C44 118.5(5) . .
C42 C43 C45 121.8(5) . 2_656
H50A C50 H50B 109.5 . .
H50A C50 H50C 109.5 . .
H50B C50 H50C 109.5 . .
C49 C50 H50A 109.5 . .
C49 C50 H50B 109.5 . .
C49 C50 H50C 109.5 . .
C43 C44 C39 119.8(5) . .
C43 C44 C45 121.2(5) . .
C45 C44 C39 119.0(5) . .
C15 N2 C14 107.2(9) . .
C40 C39 C44 118.6(5) . .
C40 C39 C48 122.1(6) . .
C48 C39 C44 119.3(5) . .
C44 C45 C43 119.1(5) . 2_656
C46 C45 C43 121.9(5) . 2_656
C46 C45 C44 119.0(5) . .
C35 C36 H36 118.9 . .
C35 C36 C37 122.2(5) . .
C37 C36 H36 118.9 . .
N5 C49 C50 178.8(7) . .
C29 C30 H30 119.6 . .
C31 C30 C29 120.7(5) . .
C31 C30 H30 119.6 . .
C9 N1 C13 120.1(10) . .
C9 N1 C8 118.6(10) . .
C13 N1 C8 120.7(9) . .
C40 C41 H41 119.5 . .
C40 C41 C42 121.0(6) . .
C42 C41 H41 119.5 . .
C36 C37 H37 119.9 . .
C38 C37 C36 120.2(5) . .
C38 C37 H37 119.9 . .
C20 N4 C1 120.2(9) . .
C21 N4 C20 118.5(9) . .
C21 N4 C1 120.6(9) . .
C39 C40 H40 119.6 . .
C41 C40 C39 120.8(6) . .
C41 C40 H40 119.6 . .
C45 C46 H46 119.4 . .
C45 C46 C47 121.1(6) . .
C47 C46 H46 119.4 . .
C33 C32 H32 118.6 . .
C33 C32 C31 122.7(5) . .
C31 C32 H32 118.6 . .
S1 C16 S3A 131.0(6) . .
N3 C16 S1 118.7(7) . .
N3 C16 C18 122.8(6) . .
N3 C16 N1A 103.1(11) . .
N3 C16 S3A 12.2(4) . .
C18 C16 S1 118.4(6) . .
C18 C16 S3A 110.6(5) . .
N1A C16 S1 15.7(6) . .
N1A C16 C18 134.1(9) . .
N1A C16 S3A 115.3(9) . .
C39 C48 H48 119.8 . .
C47 C48 C39 120.4(6) . .
C47 C48 H48 119.8 . .
C30 C31 C32 120.2(5) . .
C30 C31 H31 119.9 . .
C32 C31 H31 119.9 . .
C29 C38 H38 119.4 . .
C37 C38 C29 121.2(5) . .
C37 C38 H38 119.4 . .
C43 C42 C41 121.2(6) . .
C43 C42 H42 119.4 . .
C41 C42 H42 119.4 . .
C46 C47 H47 119.4 . .
C48 C47 C46 121.1(6) . .
C48 C47 H47 119.4 . .
C16 N3 C17 105.2(8) . .
C18 C19 H19 120.2 . .
C20 C19 H19 120.2 . .
C20 C19 C18 119.7(11) . .
C4 C5 C6 120.0 . .
C4 C5 C8 121.0(8) . .
C6 C5 C8 118.4(8) . .
C5 C4 H4 120.0 . .
C3 C4 C5 120.0 . .
C3 C4 H4 120.0 . .
C4 C3 H3 120.0 . .
C4 C3 C2 120.0 . .
C2 C3 H3 120.0 . .
C3 C2 N4 113.0(6) . 2_766
C3 C2 C7 120.0 . .
C7 C2 N4 119.3(6) . 2_766
C2 C7 H7 120.0 . .
C6 C7 C2 120.0 . .
C6 C7 H7 120.0 . .
C5 C6 H6 120.0 . .
C7 C6 C5 120.0 . .
C7 C6 H6 120.0 . .
C10 C11 C14 122.2(9) . .
C10 C11 C12 118.8(10) . .
C12 C11 C14 118.9(10) . .
C18 C22 H22 120.0 . .
C18 C22 C21 120.0(10) . .
C21 C22 H22 120.0 . .
C11 C10 H10 119.6 . .
C11 C10 C9 120.8(11) . .
C9 C10 H10 119.6 . .
S2 C14 S2A 130.5(6) . .
N2 C14 S2 117.6(7) . .
N2 C14 C11 121.3(7) . .
N2 C14 S2A 12.9(4) . .
C11 C14 S2 120.6(7) . .
C11 C14 S2A 108.7(6) . .
N0AA C14 S2 19.4(18) . .
N0AA C14 N2 100.1(17) . .
N0AA C14 C11 138.6(16) . .
N0AA C14 S2A 112.6(16) . .
N1 C9 C10 120.1(12) . .
N1 C9 H9 120.0 . .
C10 C9 H9 120.0 . .
C11 C12 H12 121.1 . .
C11 C12 C13 117.8(11) . .
C13 C12 H12 121.1 . .
C19 C18 C16 120.0(8) . .
C22 C18 C16 121.2(8) . .
C22 C18 C19 118.7(9) . .
N4 C20 H20 119.1 . .
C19 C20 N4 121.8(11) . .
C19 C20 H20 119.1 . .
N1 C13 C12 121.8(11) . .
N1 C13 H13 119.1 . .
C12 C13 H13 119.1 . .
N2 C15 S1 130.9(7) . .
N2 C15 S2A 14.6(4) . .
N2 C15 N1A 146.6(10) . .
C17 C15 S1 114.4(5) . .
C17 C15 N2 114.6(7) . .
C17 C15 S2A 129.1(7) . .
C17 C15 N1A 98.7(10) . .
S2A C15 S1 116.4(6) . .
N1A C15 S1 15.7(6) . .
N1A C15 S2A 132.1(9) . .
N3 C17 S2 127.4(7) . .
N3 C17 N0AA 146(3) . .
N3 C17 S3A 14.2(4) . .
C15 C17 S2 115.7(5) . .
C15 C17 N3 116.8(7) . .
C15 C17 N0AA 97(3) . .
C15 C17 S3A 131.0(7) . .
N0AA C17 S2 21(2) . .
N0AA C17 S3A 132(2) . .
S3A C17 S2 113.2(6) . .
N1 C8 C5 109.2(9) . .
N1 C8 H8A 109.8 . .
N1 C8 H8B 109.8 . .
C5 C8 H8A 109.8 . .
C5 C8 H8B 109.8 . .
H8A C8 H8B 108.3 . .
N4 C21 C22 120.9(10) . .
N4 C21 H21 119.5 . .
C22 C21 H21 119.5 . .
C28 C23 C24 120.0 . .
C28 C23 C11A 121.8(5) . .
C24 C23 C11A 118.2(5) . .
C23 C28 H28 120.0 . .
C23 C28 C27 120.0 . .
C27 C28 H28 120.0 . .
C28 C27 H27 120.0 . .
C26 C27 C28 120.0 . .
C26 C27 H27 120.0 . .
C27 C26 C18A 119.9(4) . .
C25 C26 C27 120.0 . .
C25 C26 C18A 120.1(4) . .
C26 C25 H25 120.0 . .
C24 C25 C26 120.0 . .
C24 C25 H25 120.0 . .
C23 C24 H24 120.0 . .
C25 C24 C23 120.0 . .
C25 C24 H24 120.0 . .
C10A C11A C23 121.4(4) . .
C10A C11A C12A 120.0 . .
C12A C11A C23 118.1(4) . .
C11A C10A H10A 120.0 . .
C9A C10A C11A 120.0 . .
C9A C10A H10A 120.0 . .
C10A C9A H9A 120.0 . .
N1AA C9A C10A 120.0 . .
N1AA C9A H9A 120.0 . .
C9A N1AA C13A 120.0 . .
C9A N1AA C8A 118.2(6) . .
C13A N1AA C8A 121.8(6) . .
N1AA C13A H13A 120.0 . .
C12A C13A N1AA 120.0 . .
C12A C13A H13A 120.0 . .
C11A C12A H12A 120.0 . .
C13A C12A C11A 120.0 . .
C13A C12A H12A 120.0 . .
N1AA C8A H8AA 109.9 . .
N1AA C8A H8AB 109.9 . .
H8AA C8A H8AB 108.3 . .
C5A C8A N1AA 109.0(9) . .
C5A C8A H8AA 109.9 . .
C5A C8A H8AB 109.9 . .
C4A C5A C8A 118.7(8) . .
C4A C5A C6A 120.0 . .
C6A C5A C8A 121.2(8) . .
C5A C4A H4A 120.0 . .
C3A C4A C5A 120.0 . .
C3A C4A H4A 120.0 . .
C4A C3A H3A 120.0 . .
C4A C3A C2A 120.0 . .
C2A C3A H3A 120.0 . .
C3A C2A C7A 120.0 . .
C2A C7A H7A 120.0 . .
C6A C7A C2A 120.0 . .
C6A C7A H7A 120.0 . .
C5A C6A H6A 120.0 . .
C7A C6A C5A 120.0 . .
C7A C6A H6A 120.0 . .
C22A C18A C26 119.8(4) . .
C22A C18A C19A 120.0 . .
C19A C18A C26 120.2(4) . .
C18A C22A H22A 120.0 . .
C18A C22A C21A 120.0 . .
C21A C22A H22A 120.0 . .
C22A C21A H21A 120.0 . .
N4A C21A C22A 120.0 . .
N4A C21A H21A 120.0 . .
C21A N4A C1A 120.3(5) . .
C20A N4A C21A 120.0 . .
C20A N4A C1A 119.4(5) . .
N4A C20A H20A 120.0 . .
C19A C20A N4A 120.0 . .
C19A C20A H20A 120.0 . .
C18A C19A H19A 120.0 . .
C20A C19A C18A 120.0 . .
C20A C19A H19A 120.0 . .
N4 C1 H1A 105(5) . .
N4 C1 H1B 110(4) . .
C2 C1 N4 89(2) 2_766 .
C2 C1 H1A 116(8) 2_766 .
C2 C1 H1B 124(7) 2_766 .
H1A C1 H1B 109(6) . .
N4A C1A H1AA 93.5 . .
N4A C1A H1AB 107(6) . .
H1AA C1A H1AB 107.3 . .
C15 S2A C14 79.8(5) . .
C14 N0AA C17 120(4) . .
S1 N1A C16 122.0(11) . .
S1 N1A C15 121.9(11) . .
C16 N1A C15 116.2(14) . .
C17 S3A C16 78.8(5) . .

loop_
_geom_bond_atom_site_label_1
_geom_bond_atom_site_label_2
_geom_bond_distance
_geom_bond_site_symmetry_2
P1 F4 1.599(3) .
P1 F3 1.609(3) .
P1 F1 1.593(3) .
P1 F5 1.584(3) .
P1 F6 1.616(3) .
P1 F2 1.588(3) .
P2 F8 1.595(3) .
P2 F12 1.590(3) .
P2 F7 1.602(3) .
P2 F10 1.612(3) .
P2 F11 1.569(4) .
P2 F9 1.613(4) .
S1 C16 1.699(4) .
S1 C15 1.699(4) .
S1 N1A 0.542(18) .
S2 C14 1.699(4) .
S2 C17 1.699(4) .
C33 C34 1.419(6) .
C33 C35 1.474(7) 2_766
C33 C32 1.388(7) .
C34 C35 1.429(7) .
C34 C29 1.441(6) .
C35 C36 1.383(7) .
C29 C30 1.416(7) .
C29 C38 1.406(7) .
C43 C44 1.421(7) .
C43 C45 1.469(8) 2_656
C43 C42 1.391(7) .
C50 H50A 0.9800 .
C50 H50B 0.9800 .
C50 H50C 0.9800 .
C50 C49 1.452(7) .
C44 C39 1.447(8) .
C44 C45 1.430(7) .
N2 C14 1.348(6) .
N2 C15 1.348(6) .
C39 C40 1.401(8) .
C39 C48 1.403(8) .
C45 C46 1.390(8) .
C36 H36 0.9500 .
C36 C37 1.400(7) .
C49 N5 1.126(7) .
C30 H30 0.9500 .
C30 C31 1.357(8) .
N1 C9 1.338(14) .
N1 C13 1.347(14) .
N1 C8 1.495(9) .
C41 H41 0.9500 .
C41 C40 1.364(8) .
C41 C42 1.400(8) .
C37 H37 0.9500 .
C37 C38 1.356(8) .
N4 C20 1.360(13) .
N4 C21 1.358(12) .
N4 C1 1.495(9) .
C40 H40 0.9500 .
C46 H46 0.9500 .
C46 C47 1.397(8) .
C32 H32 0.9500 .
C32 C31 1.390(8) .
C16 N3 1.348(6) .
C16 C18 1.516(12) .
C16 N1A 1.349(10) .
C16 S3A 1.712(8) .
C48 H48 0.9500 .
C48 C47 1.373(8) .
C31 H31 0.9500 .
C38 H38 0.9500 .
C42 H42 0.9500 .
C47 H47 0.9500 .
N3 C17 1.348(6) .
C19 H19 0.9500 .
C19 C18 1.391(15) .
C19 C20 1.352(16) .
C5 C4 1.3900 .
C5 C6 1.3900 .
C5 C8 1.502(14) .
C4 H4 0.9500 .
C4 C3 1.3900 .
C3 H3 0.9500 .
C3 C2 1.3900 .
C2 C7 1.3900 .
C7 H7 0.9500 .
C7 C6 1.3900 .
C6 H6 0.9500 .
C11 C10 1.366(15) .
C11 C14 1.510(12) .
C11 C12 1.392(15) .
C22 H22 0.9500 .
C22 C18 1.358(13) .
C22 C21 1.380(14) .
C10 H10 0.9500 .
C10 C9 1.383(15) .
C14 S2A 1.711(8) .
C14 N0AA 1.29(5) .
C9 H9 0.9500 .
C12 H12 0.9500 .
C12 C13 1.393(16) .
C20 H20 0.9500 .
C13 H13 0.9500 .
C15 C17 1.295(12) .
C15 S2A 1.670(8) .
C15 N1A 1.349(10) .
C17 N0AA 1.352(10) .
C17 S3A 1.663(8) .
C8 H8A 0.9900 .
C8 H8B 0.9900 .
C21 H21 0.9500 .
C23 C28 1.3900 .
C23 C24 1.3900 .
C23 C11A 1.532(8) .
C28 H28 0.9500 .
C28 C27 1.3900 .
C27 H27 0.9500 .
C27 C26 1.3900 .
C26 C25 1.3900 .
C26 C18A 1.528(8) .
C25 H25 0.9500 .
C25 C24 1.3900 .
C24 H24 0.9500 .
C11A C10A 1.3900 .
C11A C12A 1.3900 .
C10A H10A 0.9500 .
C10A C9A 1.3900 .
C9A H9A 0.9500 .
C9A N1AA 1.3900 .
N1AA C13A 1.3900 .
N1AA C8A 1.495(13) .
C13A H13A 0.9500 .
C13A C12A 1.3900 .
C12A H12A 0.9500 .
C8A H8AA 0.9900 .
C8A H8AB 0.9900 .
C8A C5A 1.494(14) .
C5A C4A 1.3900 .
C5A C6A 1.3900 .
C4A H4A 0.9500 .
C4A C3A 1.3900 .
C3A H3A 0.9500 .
C3A C2A 1.3900 .
C2A C7A 1.3900 .
C7A H7A 0.9500 .
C7A C6A 1.3900 .
C6A H6A 0.9500 .
C18A C22A 1.3900 .
C18A C19A 1.3900 .
C22A H22A 0.9500 .
C22A C21A 1.3900 .
C21A H21A 0.9500 .
C21A N4A 1.3900 .
N4A C20A 1.3900 .
N4A C1A 1.495(14) .
C20A H20A 0.9500 .
C20A C19A 1.3900 .
C19A H19A 0.9500 .
C1 H1A 0.98(2) .
C1 H1B 1.00(2) .
C1A H1AA 1.0262 .
C1A H1AB 0.98(2) .
